data_4128154
loop_
_publ_author_name
'Feng, Zhengao'
'Allred, Tyler K.'
'Hurlow, Evan E.'
'Harran, Patrick G.'

_publ_section_title
;
 Anomalous Chromophore Disruption Enables an Eight-Step Synthesis and
 Stereochemical Reassignment of (+)-Marineosin A.
;
_journal_issue 6
_journal_name_full 'Journal of the American Chemical Society'
_journal_page_first 2274
_journal_page_last 2278
_journal_paper_doi 10.1021/jacs.9b00396
_journal_volume 141
_journal_year 2019
_chemical_formula_sum 'C13 H19 N O'
_chemical_formula_weight 205.29
_space_group_crystal_system monoclinic
_space_group_IT_number 14
_space_group_name_Hall '-P 2yn'
_space_group_name_H-M_alt 'P 1 21/n 1'
_symmetry_space_group_name_Hall '-P 2yn'
_symmetry_space_group_name_H-M 'P 1 21/n 1'
_atom_sites_solution_hydrogens mixed
_audit_creation_method SHELXL-2014/6
_cell_angle_alpha 90
_cell_angle_beta 112.279(3)
_cell_angle_gamma 90
_cell_formula_units_Z 4
_cell_length_a 7.7866(3)
_cell_length_b 15.2172(7)
_cell_length_c 10.1883(5)
_cell_measurement_temperature 0(2)
_cell_volume 1117.09(9)
_computing_structure_refinement 'SHELXL-2014/6 (Sheldrick, 2014)'
_diffrn_ambient_temperature 0(2)
_diffrn_measured_fraction_theta_full 0.980
_diffrn_measured_fraction_theta_max 0.953
_diffrn_radiation_type CuK\a
_diffrn_radiation_wavelength 1.54178
_diffrn_reflns_av_R_equivalents 0.0742
_diffrn_reflns_av_unetI/netI 0.0530
_diffrn_reflns_Laue_measured_fraction_full 0.980
_diffrn_reflns_Laue_measured_fraction_max 0.953
_diffrn_reflns_limit_h_max 9
_diffrn_reflns_limit_h_min -8
_diffrn_reflns_limit_k_max 15
_diffrn_reflns_limit_k_min -18
_diffrn_reflns_limit_l_max 11
_diffrn_reflns_limit_l_min -11
_diffrn_reflns_number 8118
_diffrn_reflns_point_group_measured_fraction_full 0.980
_diffrn_reflns_point_group_measured_fraction_max 0.953
_diffrn_reflns_theta_full 67.679
_diffrn_reflns_theta_max 69.358
_diffrn_reflns_theta_min 5.520
_exptl_absorpt_coefficient_mu 0.594
_exptl_crystal_density_diffrn 1.221
_exptl_crystal_F_000 448
_refine_diff_density_max 0.218
_refine_diff_density_min -0.229
_refine_diff_density_rms 0.053
_refine_ls_extinction_method none
_refine_ls_goodness_of_fit_ref 0.958
_refine_ls_hydrogen_treatment mixed
_refine_ls_matrix_type full
_refine_ls_number_parameters 145
_refine_ls_number_reflns 2005
_refine_ls_number_restraints 0
_refine_ls_restrained_S_all 0.958
_refine_ls_R_factor_all 0.0492
_refine_ls_R_factor_gt 0.0400
_refine_ls_shift/su_max 0.000
_refine_ls_shift/su_mean 0.000
_refine_ls_structure_factor_coef Fsqd
_refine_ls_weighting_details 'w=1/[\s^2^(Fo^2^)+(0.0631P)^2^] where P=(Fo^2^+2Fc^2^)/3'
_refine_ls_weighting_scheme calc
_refine_ls_wR_factor_gt 0.0984
_refine_ls_wR_factor_ref 0.1006
_reflns_Friedel_coverage 0.000
_reflns_number_gt 1532
_reflns_number_total 2005
_reflns_threshold_expression 'I > 2\s(I)'
_cod_data_source_file ja9b00396_si_002.cif
_cod_data_source_block cu_har1702s_a
_cod_database_code 4128154
_shelx_space_group_comment
;
The symmetry employed for this shelxl refinement is uniquely defined
by the following loop, which should always be used as a source of
symmetry information in preference to the above space-group names.
They are only intended as comments.
;
_shelxl_version_number 2014/6

loop_
_space_group_symop_operation_xyz
'x, y, z'
'-x+1/2, y+1/2, -z+1/2'
'-x, -y, -z'
'x-1/2, -y-1/2, z-1/2'

loop_
_atom_site_label
_atom_site_type_symbol
_atom_site_fract_x
_atom_site_fract_y
_atom_site_fract_z
_atom_site_U_iso_or_equiv
_atom_site_adp_type
_atom_site_occupancy
_atom_site_site_symmetry_order
_atom_site_calc_flag
_atom_site_refinement_flags_posn
_atom_site_refinement_flags_adp
O1 O 0.45759(14) 0.20422(6) 0.58273(11) 0.0196(3) Uani 1 1 d . .
N1 N 0.35041(17) 0.31786(7) 0.25092(13) 0.0142(3) Uani 1 1 d . .
H1N H 0.225(2) 0.3177(10) 0.2037(16) 0.017 Uiso 1 1 d . U
C1 C 0.4693(2) 0.35302(9) 0.19582(16) 0.0155(3) Uani 1 1 d . .
C2 C 0.6477(2) 0.33208(9) 0.28591(16) 0.0169(3) Uani 1 1 d . .
H2 H 0.756(2) 0.3505(10) 0.2721(16) 0.020 Uiso 1 1 d . U
C3 C 0.6365(2) 0.28367(9) 0.39940(16) 0.0157(3) Uani 1 1 d . .
H3 H 0.741(2) 0.2632(9) 0.4829(17) 0.019 Uiso 1 1 d . U
C4 C 0.45026(19) 0.27570(9) 0.37746(15) 0.0136(3) Uani 1 1 d . .
C5 C 0.36593(19) 0.24599(9) 0.47423(15) 0.0140(3) Uani 1 1 d . .
C6 C 0.16983(19) 0.27369(9) 0.44934(16) 0.0158(3) Uani 1 1 d . .
H6A H 0.1086 0.2271 0.4839 0.019 Uiso 1 1 calc R U
H6B H 0.0989 0.2813 0.3463 0.019 Uiso 1 1 calc R U
C7 C 0.1683(2) 0.36069(9) 0.52693(16) 0.0185(4) Uani 1 1 d . .
H7A H 0.0406 0.3709 0.5223 0.022 Uiso 1 1 calc R U
H7B H 0.2493 0.3535 0.6282 0.022 Uiso 1 1 calc R U
C8 C 0.2314(2) 0.44293(9) 0.47061(16) 0.0185(4) Uani 1 1 d . .
H8A H 0.2546 0.4904 0.5417 0.022 Uiso 1 1 calc R U
H8B H 0.3508 0.4298 0.4612 0.022 Uiso 1 1 calc R U
C9 C 0.0948(2) 0.47674(9) 0.32820(16) 0.0181(4) Uani 1 1 d . .
H9A H -0.0217 0.4939 0.3390 0.022 Uiso 1 1 calc R U
H9B H 0.0652 0.4283 0.2583 0.022 Uiso 1 1 calc R U
C10 C 0.1662(2) 0.55533(9) 0.26948(17) 0.0214(4) Uani 1 1 d . .
H10A H 0.2133 0.6003 0.3449 0.026 Uiso 1 1 calc R U
H10B H 0.0608 0.5815 0.1904 0.026 Uiso 1 1 calc R U
C11 C 0.3204(2) 0.53304(9) 0.21593(16) 0.0198(4) Uani 1 1 d . .
H11A H 0.3752 0.5885 0.1988 0.024 Uiso 1 1 calc R U
H11B H 0.4194 0.5004 0.2910 0.024 Uiso 1 1 calc R U
C12 C 0.2550(2) 0.47825(9) 0.07954(16) 0.0185(4) Uani 1 1 d . .
H12A H 0.2194 0.5185 -0.0028 0.022 Uiso 1 1 calc R U
H12B H 0.1428 0.4449 0.0729 0.022 Uiso 1 1 calc R U
C13 C 0.4015(2) 0.41336(9) 0.07060(16) 0.0197(4) Uani 1 1 d . .
H13A H 0.3472 0.3781 -0.0172 0.024 Uiso 1 1 calc R U
H13B H 0.5079 0.4467 0.0652 0.024 Uiso 1 1 calc R U

loop_
_atom_site_aniso_label
_atom_site_aniso_U_11
_atom_site_aniso_U_22
_atom_site_aniso_U_33
_atom_site_aniso_U_23
_atom_site_aniso_U_13
_atom_site_aniso_U_12
O1 0.0183(6) 0.0222(6) 0.0165(6) 0.0057(5) 0.0046(5) 0.0038(4)
N1 0.0108(6) 0.0148(6) 0.0160(7) 0.0006(5) 0.0039(5) 0.0002(5)
C1 0.0167(8) 0.0146(7) 0.0171(8) -0.0017(6) 0.0084(7) -0.0019(6)
C2 0.0131(8) 0.0164(7) 0.0221(9) -0.0007(6) 0.0079(7) -0.0021(6)
C3 0.0136(8) 0.0153(8) 0.0155(9) -0.0007(6) 0.0025(6) 0.0016(6)
C4 0.0161(8) 0.0099(7) 0.0121(8) -0.0008(6) 0.0023(6) 0.0011(5)
C5 0.0155(8) 0.0112(7) 0.0120(8) -0.0022(6) 0.0016(6) -0.0001(6)
C6 0.0140(8) 0.0174(8) 0.0148(8) 0.0016(6) 0.0040(6) -0.0014(6)
C7 0.0177(8) 0.0217(8) 0.0162(8) -0.0014(6) 0.0064(7) 0.0023(6)
C8 0.0186(8) 0.0168(8) 0.0195(9) -0.0057(6) 0.0066(7) 0.0003(6)
C9 0.0170(8) 0.0153(8) 0.0218(9) -0.0035(6) 0.0073(7) 0.0010(6)
C10 0.0238(9) 0.0136(8) 0.0237(9) -0.0014(7) 0.0054(7) 0.0014(6)
C11 0.0175(8) 0.0152(8) 0.0233(9) 0.0023(7) 0.0038(7) -0.0021(6)
C12 0.0166(8) 0.0182(8) 0.0196(9) 0.0051(6) 0.0058(7) 0.0001(6)
C13 0.0193(8) 0.0208(8) 0.0196(9) 0.0050(7) 0.0079(7) 0.0003(6)

loop_
_atom_type_symbol
_atom_type_description
_atom_type_scat_dispersion_real
_atom_type_scat_dispersion_imag
_atom_type_scat_source
C C 0.0181 0.0091 'International Tables Vol C Tables 4.2.6.8 and 6.1.1.4'
H H 0.0000 0.0000 'International Tables Vol C Tables 4.2.6.8 and 6.1.1.4'
N N 0.0311 0.0180 'International Tables Vol C Tables 4.2.6.8 and 6.1.1.4'
O O 0.0492 0.0322 'International Tables Vol C Tables 4.2.6.8 and 6.1.1.4'

loop_
_geom_angle_atom_site_label_1
_geom_angle_atom_site_label_2
_geom_angle_atom_site_label_3
_geom_angle
C1 N1 C4 109.66(12)
C1 N1 H1N 123.0(9)
C4 N1 H1N 126.9(9)
N1 C1 C2 107.77(13)
N1 C1 C13 121.18(12)
C2 C1 C13 130.47(13)
C1 C2 C3 107.96(13)
C1 C2 H2 124.1(10)
C3 C2 H2 127.9(10)
C4 C3 C2 107.53(13)
C4 C3 H3 125.7(9)
C2 C3 H3 126.6(9)
N1 C4 C3 107.06(13)
N1 C4 C5 122.60(13)
C3 C4 C5 129.34(13)
O1 C5 C4 120.70(13)
O1 C5 C6 119.77(13)
C4 C5 C6 119.28(12)
C5 C6 C7 110.90(12)
C5 C6 H6A 109.5
C7 C6 H6A 109.5
C5 C6 H6B 109.5
C7 C6 H6B 109.5
H6A C6 H6B 108.0
C8 C7 C6 116.27(12)
C8 C7 H7A 108.2
C6 C7 H7A 108.2
C8 C7 H7B 108.2
C6 C7 H7B 108.2
H7A C7 H7B 107.4
C9 C8 C7 115.10(12)
C9 C8 H8A 108.5
C7 C8 H8A 108.5
C9 C8 H8B 108.5
C7 C8 H8B 108.5
H8A C8 H8B 107.5
C8 C9 C10 114.13(12)
C8 C9 H9A 108.7
C10 C9 H9A 108.7
C8 C9 H9B 108.7
C10 C9 H9B 108.7
H9A C9 H9B 107.6
C9 C10 C11 114.53(11)
C9 C10 H10A 108.6
C11 C10 H10A 108.6
C9 C10 H10B 108.6
C11 C10 H10B 108.6
H10A C10 H10B 107.6
C12 C11 C10 114.01(12)
C12 C11 H11A 108.8
C10 C11 H11A 108.8
C12 C11 H11B 108.8
C10 C11 H11B 108.8
H11A C11 H11B 107.6
C11 C12 C13 113.82(12)
C11 C12 H12A 108.8
C13 C12 H12A 108.8
C11 C12 H12B 108.8
C13 C12 H12B 108.8
H12A C12 H12B 107.7
C1 C13 C12 111.92(12)
C1 C13 H13A 109.2
C12 C13 H13A 109.2
C1 C13 H13B 109.2
C12 C13 H13B 109.2
H13A C13 H13B 107.9

loop_
_geom_bond_atom_site_label_1
_geom_bond_atom_site_label_2
_geom_bond_distance
O1 C5 1.2398(16)
N1 C1 1.3611(17)
N1 C4 1.3850(18)
N1 H1N 0.912(15)
C1 C2 1.381(2)
C1 C13 1.4963(19)
C2 C3 1.401(2)
C2 H2 0.950(15)
C3 C4 1.387(2)
C3 H3 0.977(15)
C4 C5 1.449(2)
C5 C6 1.5099(19)
C6 C7 1.5443(19)
C6 H6A 0.9900
C6 H6B 0.9900
C7 C8 1.5331(19)
C7 H7A 0.9900
C7 H7B 0.9900
C8 C9 1.527(2)
C8 H8A 0.9900
C8 H8B 0.9900
C9 C10 1.533(2)
C9 H9A 0.9900
C9 H9B 0.9900
C10 C11 1.533(2)
C10 H10A 0.9900
C10 H10B 0.9900
C11 C12 1.533(2)
C11 H11A 0.9900
C11 H11B 0.9900
C12 C13 1.5376(19)
C12 H12A 0.9900
C12 H12B 0.9900
C13 H13A 0.9900
C13 H13B 0.9900
